data_2231117
loop_
_publ_author_name
'Khan, Islam Ullah'
'Khan, Muneeb Hayat'
'Akkurt, Mehmet'

_publ_section_title
;
 Methyl 2-amino-5-bromobenzoate
;
_journal_coeditor_code HB5930
_journal_issue 8
_journal_name_full 'Acta Crystallographica Section E'
_journal_page_first o1887
_journal_paper_doi 10.1107/S1600536811025165
_journal_volume 67
_journal_year 2011
_chemical_formula_iupac 'C8 H8 Br N O2'
_chemical_formula_moiety 'C8 H8 Br N O2'
_chemical_formula_sum 'C8 H8 Br N O2'
_chemical_formula_weight 230.05
_chemical_name_systematic
;
Methyl 2-amino-5-bromobenzoate
;
_space_group_IT_number 4
_symmetry_cell_setting monoclinic
_symmetry_space_group_name_Hall 'P 2yb'
_symmetry_space_group_name_H-M 'P 1 21 1'
_atom_sites_solution_hydrogens geom
_atom_sites_solution_primary direct
_atom_sites_solution_secondary difmap
_cell_angle_alpha 90
_cell_angle_beta 95.238(3)
_cell_angle_gamma 90
_cell_formula_units_Z 2
_cell_length_a 3.9852(2)
_cell_length_b 9.1078(5)
_cell_length_c 12.1409(7)
_cell_measurement_reflns_used 2303
_cell_measurement_temperature 296(2)
_cell_measurement_theta_max 26.28
_cell_measurement_theta_min 2.80
_cell_volume 438.83(4)
_computing_cell_refinement 'SAINT (Bruker, 2007)'
_computing_data_collection 'APEX2 (Bruker, 2007)'
_computing_data_reduction 'SAINT (Bruker, 2007)'
_computing_molecular_graphics 'ORTEP-3 for Windows (Farrugia, 1997)'
_computing_publication_material 'WinGX (Farrugia, 1999) and PLATON (Spek, 2009)'
_computing_structure_refinement 'SHELXL97 (Sheldrick, 2008)'
_computing_structure_solution 'SHELXS97 (Sheldrick, 2008)'
_diffrn_ambient_temperature 296(2)
_diffrn_measured_fraction_theta_full 0.954
_diffrn_measured_fraction_theta_max 0.954
_diffrn_measurement_device_type 'Bruker APEXII CCD'
_diffrn_measurement_method '\f and \w scans'
_diffrn_radiation_monochromator graphite
_diffrn_radiation_source 'sealed tube'
_diffrn_radiation_type MoK\a
_diffrn_radiation_wavelength 0.71073
_diffrn_reflns_av_R_equivalents 0.0207
_diffrn_reflns_av_sigmaI/netI 0.0441
_diffrn_reflns_limit_h_max 5
_diffrn_reflns_limit_h_min -3
_diffrn_reflns_limit_k_max 10
_diffrn_reflns_limit_k_min -12
_diffrn_reflns_limit_l_max 15
_diffrn_reflns_limit_l_min -15
_diffrn_reflns_number 3878
_diffrn_reflns_reduction_process
;
;
_diffrn_reflns_theta_full 28.34
_diffrn_reflns_theta_max 28.34
_diffrn_reflns_theta_min 3.37
_diffrn_standards_number 0
_exptl_absorpt_coefficient_mu 4.640
_exptl_absorpt_correction_type none
_exptl_crystal_colour 'light yellow'
_exptl_crystal_density_diffrn 1.741
_exptl_crystal_density_method 'Not Measured'
_exptl_crystal_description block
_exptl_crystal_F_000 228
_exptl_crystal_size_max 0.21
_exptl_crystal_size_mid 0.19
_exptl_crystal_size_min 0.15
_refine_diff_density_max 0.288
_refine_diff_density_min -0.242
_refine_ls_abs_structure_details 'Flack (1983), 655 Freidel pairs'
_refine_ls_abs_structure_Flack 0.022(9)
_refine_ls_extinction_method none
_refine_ls_goodness_of_fit_ref 0.943
_refine_ls_hydrogen_treatment mixed
_refine_ls_matrix_type full
_refine_ls_number_parameters 116
_refine_ls_number_reflns 1822
_refine_ls_number_restraints 3
_refine_ls_restrained_S_all 0.942
_refine_ls_R_factor_all 0.0297
_refine_ls_R_factor_gt 0.0226
_refine_ls_shift/su_max 0.000
_refine_ls_shift/su_mean 0.000
_refine_ls_structure_factor_coef Fsqd
_refine_ls_weighting_details 'calc w=1/[\s^2^(Fo^2^)+(0.0000P)^2^] where P=(Fo^2^+2Fc^2^)/3'
_refine_ls_weighting_scheme calc
_refine_ls_wR_factor_gt 0.0439
_refine_ls_wR_factor_ref 0.0454
_reflns_number_gt 1570
_reflns_number_total 1822
_reflns_threshold_expression I>2\s(I)
_cod_data_source_file hb5930.cif
_cod_data_source_block I
_cod_original_sg_symbol_H-M 'P 21'
_cod_database_code 2231117
_cod_database_fobs_code 2231117

loop_
_symmetry_equiv_pos_site_id
_symmetry_equiv_pos_as_xyz
1 x,y,z
2 -x,1/2+y,-z

loop_
_atom_site_aniso_label
_atom_site_aniso_U_11
_atom_site_aniso_U_22
_atom_site_aniso_U_33
_atom_site_aniso_U_12
_atom_site_aniso_U_13
_atom_site_aniso_U_23
Br1 0.0709(2) 0.0566(2) 0.0534(2) 0.0159(2) 0.01780(10) -0.0131(2)
O1 0.1002(13) 0.0407(8) 0.0489(9) 0.0161(15) 0.0288(8) -0.0031(12)
O2 0.0743(10) 0.0373(8) 0.0435(8) 0.0152(14) 0.0164(7) 0.0039(11)
N1 0.0771(17) 0.0435(13) 0.0359(12) -0.0050(11) 0.0151(11) -0.0012(10)
C1 0.0446(14) 0.0347(13) 0.0338(12) -0.0104(10) 0.0036(10) -0.0033(10)
C2 0.0526(16) 0.0379(13) 0.0396(13) -0.0011(10) 0.0042(10) 0.0078(10)
C3 0.0469(12) 0.0305(11) 0.0528(12) 0.0054(16) 0.0035(9) -0.0033(17)
C4 0.0432(14) 0.0403(14) 0.0378(13) 0.0010(10) 0.0059(10) -0.0076(10)
C5 0.0468(14) 0.0342(12) 0.0333(12) 0.0032(10) 0.0089(9) 0.0008(10)
C6 0.0397(14) 0.0317(12) 0.0334(12) -0.0024(9) 0.0050(9) -0.0032(9)
C7 0.0482(15) 0.0304(11) 0.0400(13) -0.0016(9) 0.0058(10) -0.0035(10)
C8 0.080(2) 0.0332(14) 0.0659(18) 0.0172(13) 0.0088(14) 0.0075(12)

loop_
_atom_site_type_symbol
_atom_site_label
_atom_site_fract_x
_atom_site_fract_y
_atom_site_fract_z
_atom_site_U_iso_or_equiv
_atom_site_thermal_displace_type
_atom_site_calc_flag
_atom_site_refinement_flags
_atom_site_occupancy
Br Br1 0.60353(6) 0.04286(5) 0.06725(2) 0.05960(10) Uani d . 1.000
O O1 -0.0244(5) 0.5400(3) 0.36497(11) 0.0619(6) Uani d . 1.000
O O2 0.1200(4) 0.5450(3) 0.19255(11) 0.0510(5) Uani d . 1.000
N N1 0.1618(6) 0.3011(2) 0.48993(17) 0.0516(8) Uani d D 1.000
C C1 0.2591(6) 0.2478(2) 0.39185(18) 0.0377(8) Uani d . 1.000
C C2 0.3968(6) 0.1064(2) 0.3901(2) 0.0434(8) Uani d . 1.000
C C3 0.4990(5) 0.0477(4) 0.29613(16) 0.0435(7) Uani d . 1.000
C C4 0.4676(6) 0.1276(2) 0.19848(18) 0.0403(8) Uani d . 1.000
C C5 0.3422(6) 0.2668(2) 0.19724(18) 0.0378(7) Uani d . 1.000
C C6 0.2343(6) 0.3290(2) 0.29357(17) 0.0348(7) Uani d . 1.000
C C7 0.0988(6) 0.4787(2) 0.28974(19) 0.0394(8) Uani d . 1.000
C C8 -0.0137(8) 0.6915(3) 0.1821(2) 0.0596(10) Uani d . 1.000
H H1N 0.039(8) 0.376(2) 0.484(3) 0.0710 Uiso d D 1.000
H H2 0.41870 0.05150 0.45500 0.0520 Uiso c R 1.000
H H2N 0.147(7) 0.240(3) 0.5425(19) 0.0710 Uiso d D 1.000
H H3 0.59020 -0.04640 0.29710 0.0520 Uiso c R 1.000
H H5 0.32810 0.32100 0.13200 0.0450 Uiso c R 1.000
H H8A -0.24790 0.69040 0.19480 0.0900 Uiso c R 1.000
H H8B 0.01050 0.72780 0.10900 0.0900 Uiso c R 1.000
H H8C 0.10720 0.75420 0.23550 0.0900 Uiso c R 1.000

loop_
_atom_type_symbol
_atom_type_description
_atom_type_scat_dispersion_real
_atom_type_scat_dispersion_imag
_atom_type_scat_source
C C 0.0033 0.0016 ' International Tables Vol C Tables 4.2.6.8 and 6.1.1.4'
H H 0.0000 0.0000 ' International Tables Vol C Tables 4.2.6.8 and 6.1.1.4'
Br Br -0.2901 2.4595 ' International Tables Vol C Tables 4.2.6.8 and 6.1.1.4'
N N 0.0061 0.0033 ' International Tables Vol C Tables 4.2.6.8 and 6.1.1.4'
O O 0.0106 0.0060 ' International Tables Vol C Tables 4.2.6.8 and 6.1.1.4'

loop_
_geom_angle_atom_site_label_1
_geom_angle_atom_site_label_2
_geom_angle_atom_site_label_3
_geom_angle
_geom_angle_publ_flag
C7 O2 C8 116.41(18) no
C1 N1 H1N 115(2) no
C1 N1 H2N 117.5(18) no
H1N N1 H2N 121(3) no
C2 C1 C6 118.0(2) no
N1 C1 C2 118.68(19) no
N1 C1 C6 123.27(18) no
C1 C2 C3 121.6(2) no
C2 C3 C4 120.1(3) no
Br1 C4 C3 119.67(17) no
Br1 C4 C5 120.19(16) no
C3 C4 C5 120.1(2) no
C4 C5 C6 120.46(19) no
C5 C6 C7 119.32(18) no
C1 C6 C5 119.64(18) no
C1 C6 C7 121.05(19) no
O1 C7 O2 121.4(2) no
O1 C7 C6 125.3(2) no
O2 C7 C6 113.3(2) no
C1 C2 H2 119.00 no
C3 C2 H2 119.00 no
C2 C3 H3 120.00 no
C4 C3 H3 120.00 no
C4 C5 H5 120.00 no
C6 C5 H5 120.00 no
O2 C8 H8A 110.00 no
O2 C8 H8B 109.00 no
O2 C8 H8C 109.00 no
H8A C8 H8B 109.00 no
H8A C8 H8C 109.00 no
H8B C8 H8C 109.00 no

loop_
_geom_bond_atom_site_label_1
_geom_bond_atom_site_label_2
_geom_bond_distance
_geom_bond_publ_flag
Br1 C4 1.893(2) no
O1 C7 1.212(3) no
O2 C7 1.335(3) no
O2 C8 1.438(4) no
N1 C1 1.374(3) no
N1 H1N 0.84(2) no
N1 H2N 0.85(2) no
C1 C6 1.400(3) no
C1 C2 1.401(3) no
C2 C3 1.356(3) no
C3 C4 1.387(3) no
C4 C5 1.362(3) no
C5 C6 1.402(3) no
C6 C7 1.466(3) no
C2 H2 0.9300 no
C3 H3 0.9300 no
C5 H5 0.9300 no
C8 H8A 0.9600 no
C8 H8B 0.9600 no
C8 H8C 0.9600 no

loop_
_geom_hbond_atom_site_label_D
_geom_hbond_atom_site_label_H
_geom_hbond_atom_site_label_A
_geom_hbond_site_symmetry_A
_geom_hbond_distance_DH
_geom_hbond_distance_HA
_geom_hbond_distance_DA
_geom_hbond_angle_DHA
_geom_hbond_publ_flag
N1 H1N O1 . 0.84(2) 2.08(3) 2.717(3) 133(3) yes
N1 H2N O1 2_546 0.85(2) 2.22(3) 3.039(3) 162(2) yes

loop_
_geom_torsion_atom_site_label_1
_geom_torsion_atom_site_label_2
_geom_torsion_atom_site_label_3
_geom_torsion_atom_site_label_4
_geom_torsion
_geom_torsion_publ_flag
C8 O2 C7 C6 178.9(2) no
C8 O2 C7 O1 -0.6(3) no
C6 C1 C2 C3 -1.1(3) no
N1 C1 C2 C3 -179.7(2) no
C2 C1 C6 C5 0.8(3) no
C2 C1 C6 C7 -178.8(2) no
N1 C1 C6 C5 179.4(2) no
N1 C1 C6 C7 -0.2(4) no
C1 C2 C3 C4 -0.2(4) no
C2 C3 C4 Br1 -178.82(18) no
C2 C3 C4 C5 1.7(4) no
Br1 C4 C5 C6 178.61(18) no
C3 C4 C5 C6 -1.9(4) no
C4 C5 C6 C7 -179.7(2) no
C4 C5 C6 C1 0.7(3) no
C1 C6 C7 O1 -6.0(4) no
C5 C6 C7 O2 -5.2(3) no
C1 C6 C7 O2 174.5(2) no
C5 C6 C7 O1 174.3(2) no

loop_
_cod_related_entry_id
_cod_related_entry_database
_cod_related_entry_code
1 ChemSpider 643354
